data_7212816
loop_
_publ_author_name
'Sasmal, Sujit'
'Majumder, Samit'
'Hazra, Susanta'
'Sparkes, Hazel A.'
'Howard, Judith A. K.'
'Nayak, Malabika'
'Mohanta, Sasankasekhar'

_publ_section_title
;
 Tetrametallic [2 \\times 1 + 1 \\times 2], octametallic
 double-decker--triple-decker [5 \\times 1 + 3 \\times 1], hexametallic
 quadruple-decker and dimetallic-based one-dimensional complexes of
 copper(ii) and s block metal ions derived from
 N,N&#x2032;-ethylenebis(3-ethoxysalicylaldimine)
;
_journal_issue 12
_journal_name_full CrystEngComm
_journal_page_first 4131
_journal_paper_doi 10.1039/c0ce00154f
_journal_volume 12
_journal_year 2010
_chemical_formula_moiety 'C20 H26 Cu Mg N2 O7, 2(C20 H22 Cu N2 O4), 2(N O3), O'
_chemical_formula_sum 'C60 H70 Cu3 Mg N8 O22'
_chemical_formula_weight 1470.17
_chemical_name_systematic
; 
 ? 
;
_space_group_IT_number 2
_symmetry_cell_setting triclinic
_symmetry_space_group_name_Hall '-P 1'
_symmetry_space_group_name_H-M 'P -1'
_atom_sites_solution_hydrogens geom
_atom_sites_solution_primary direct
_atom_sites_solution_secondary difmap
_audit_creation_method SHELXL-97
_cell_angle_alpha 85.814(10)
_cell_angle_beta 73.400(10)
_cell_angle_gamma 85.944(9)
_cell_formula_units_Z 2
_cell_length_a 12.7379(14)
_cell_length_b 15.5892(19)
_cell_length_c 16.265(2)
_cell_measurement_reflns_used 5518
_cell_measurement_temperature 120(2)
_cell_measurement_theta_max 30.7403
_cell_measurement_theta_min 2.6072
_cell_volume 3082.7(7)
_computing_cell_refinement
;
CrysAlisPro, Oxford Diffraction Ltd.,
Version 1.171.33.41 (release 06-05-2009 CrysAlis171 .NET)
(compiled May  6 2009,17:20:42)
;
_computing_data_collection
;
CrysAlisPro, Oxford Diffraction Ltd.,
Version 1.171.33.41 (release 06-05-2009 CrysAlis171 .NET)
(compiled May  6 2009,17:20:42)
;
_computing_data_reduction
;
CrysAlisPro, Oxford Diffraction Ltd.,
Version 1.171.33.41 (release 06-05-2009 CrysAlis171 .NET)
(compiled May  6 2009,17:20:42)
;
_computing_molecular_graphics 'ORTEP3 for Windows (Farrugia, 1997)'
_computing_publication_material 'WinGX publication routines (Farrugia, 1999)'
_computing_structure_refinement 'SHELXL-97 (Sheldrick, 1997)'
_computing_structure_solution 'SHELXS-97 (Sheldrick, 1990)'
_diffrn_ambient_temperature 120(2)
_diffrn_detector_area_resol_mean 16.1511
_diffrn_measured_fraction_theta_full 0.999
_diffrn_measured_fraction_theta_max 0.999
_diffrn_measurement_device_type 'Xcalibur, Sapphire3, Gemini ultra'
_diffrn_radiation_monochromator graphite
_diffrn_radiation_source 'Enhance (Mo) X-ray Source'
_diffrn_radiation_type MoK\a
_diffrn_radiation_wavelength 0.71073
_diffrn_reflns_av_R_equivalents 0.0708
_diffrn_reflns_av_sigmaI/netI 0.1241
_diffrn_reflns_limit_h_max 15
_diffrn_reflns_limit_h_min -15
_diffrn_reflns_limit_k_max 18
_diffrn_reflns_limit_k_min -16
_diffrn_reflns_limit_l_max 19
_diffrn_reflns_limit_l_min -19
_diffrn_reflns_number 26411
_diffrn_reflns_theta_full 25.00
_diffrn_reflns_theta_max 25.03
_diffrn_reflns_theta_min 2.62
_exptl_absorpt_coefficient_mu 1.123
_exptl_absorpt_correction_T_max 0.878
_exptl_absorpt_correction_T_min 0.655
_exptl_absorpt_correction_type analytical
_exptl_absorpt_process_details
;
CrysAlisPro, Oxford Diffraction Ltd.,
Version 1.171.33.41 (release 06-05-2009 CrysAlis171 .NET)
(compiled May  6 2009,17:20:42)
Analytical numeric absorption correction using a multifaceted crystal
            model based on expressions derived by R.C. Clark & J.S. Reid.
(Clark, R. C. & Reid, J. S. (1995). Acta Cryst. A51, 887-897)
;
_exptl_crystal_colour red-brown
_exptl_crystal_density_diffrn 1.584
_exptl_crystal_density_method 'not measured'
_exptl_crystal_description block
_exptl_crystal_F_000 1522
_exptl_crystal_size_max 0.38
_exptl_crystal_size_mid 0.28
_exptl_crystal_size_min 0.18
_refine_diff_density_max 1.349
_refine_diff_density_min -1.008
_refine_diff_density_rms 0.095
_refine_ls_extinction_method none
_refine_ls_goodness_of_fit_ref 0.893
_refine_ls_hydrogen_treatment mixed
_refine_ls_matrix_type full
_refine_ls_number_parameters 865
_refine_ls_number_reflns 10885
_refine_ls_number_restraints 80
_refine_ls_restrained_S_all 0.912
_refine_ls_R_factor_all 0.0925
_refine_ls_R_factor_gt 0.0536
_refine_ls_shift/su_max 0.001
_refine_ls_shift/su_mean 0.000
_refine_ls_structure_factor_coef Fsqd
_refine_ls_weighting_details 'calc w=1/[\s^2^(Fo^2^)+(0.0523P)^2^+0.0000P] where P=(Fo^2^+2Fc^2^)/3'
_refine_ls_weighting_scheme calc
_refine_ls_wR_factor_gt 0.1134
_refine_ls_wR_factor_ref 0.1198
_reflns_number_gt 6267
_reflns_number_total 10885
_reflns_threshold_expression >2sigma(I)
_cod_data_source_file c0ce00154f.txt
_cod_data_source_block 3
_cod_original_cell_volume 3082.7(6)
_cod_database_code 7212816

loop_
_symmetry_equiv_pos_as_xyz
'x, y, z'
'-x, -y, -z'

loop_
_atom_site_label
_atom_site_type_symbol
_atom_site_fract_x
_atom_site_fract_y
_atom_site_fract_z
_atom_site_U_iso_or_equiv
_atom_site_adp_type
_atom_site_occupancy
_atom_site_symmetry_multiplicity
_atom_site_calc_flag
_atom_site_refinement_flags
Cu1 Cu 0.87205(5) 0.53830(4) 0.02544(4) 0.02057(17) Uani 1 1 d .
Cu2 Cu 0.68881(5) 0.81813(4) 0.13943(4) 0.01973(17) Uani 1 1 d .
Cu3 Cu 0.60287(5) 1.00055(4) 0.40991(4) 0.02176(17) Uani 1 1 d .
Mg1 Mg 0.78743(12) 0.71962(11) 0.27494(10) 0.0175(4) Uani 1 1 d D
O1 O 1.0442(3) 0.5181(2) 0.2339(2) 0.0239(8) Uani 1 1 d .
O2 O 0.9528(2) 0.5136(2) 0.1095(2) 0.0231(8) Uani 1 1 d .
O3 O 0.8998(2) 0.6571(2) 0.0206(2) 0.0213(8) Uani 1 1 d .
O4 O 0.9864(3) 0.8009(2) 0.0203(2) 0.0267(9) Uani 1 1 d .
O5 O 0.9253(3) 0.6779(2) 0.1861(2) 0.0222(8) Uani 1 1 d D
H5A H 0.946(3) 0.6262(16) 0.191(2) 0.033 Uiso 1 1 d D
H5B H 0.933(3) 0.698(3) 0.1354(14) 0.033 Uiso 1 1 d D
O6 O 0.7193(2) 0.5639(2) 0.2758(2) 0.0220(8) Uani 1 1 d .
O7 O 0.6911(2) 0.7057(2) 0.1924(2) 0.0189(8) Uani 1 1 d .
O8 O 0.7849(2) 0.8372(2) 0.2051(2) 0.0175(8) Uani 1 1 d .
O9 O 0.8919(2) 0.8343(2) 0.3168(2) 0.0209(8) Uani 1 1 d .
O10 O 0.8265(3) 0.6636(3) 0.3792(3) 0.0515(12) Uani 1 1 d U
O11 O 0.6537(3) 0.7650(2) 0.3689(2) 0.0276(9) Uani 1 1 d D
H11C H 0.603(3) 0.791(3) 0.353(2) 0.041 Uiso 1 1 d D
H11D H 0.666(3) 0.787(3) 0.411(2) 0.041 Uiso 1 1 d D
O12 O 0.4537(2) 0.7971(2) 0.3129(2) 0.0254(8) Uani 1 1 d .
O13 O 0.5412(2) 0.9243(2) 0.3528(2) 0.0246(9) Uani 1 1 d .
O14 O 0.6558(2) 0.9036(2) 0.4701(2) 0.0227(8) Uani 1 1 d .
O15 O 0.7108(3) 0.7561(2) 0.5459(2) 0.0298(9) Uani 1 1 d .
O16 O 0.1467(4) 0.7480(3) 0.4950(3) 0.0622(13) Uani 1 1 d U
O17 O 0.1824(3) 0.6109(3) 0.4929(3) 0.0466(12) Uani 1 1 d .
O18 O 0.0164(3) 0.6628(2) 0.5088(2) 0.0366(10) Uani 1 1 d .
O19 O 0.6240(3) 0.2528(3) 0.1763(3) 0.0618(13) Uani 1 1 d U
O20 O 0.4796(3) 0.2736(3) 0.1325(3) 0.0559(13) Uani 1 1 d .
O21 O 0.6263(3) 0.2129(3) 0.0524(3) 0.0647(14) Uani 1 1 d .
O22 O 0.8985(3) 0.5434(3) 0.4671(3) 0.0624(13) Uani 1 1 d U
N1 N 0.8335(3) 0.4200(3) 0.0307(2) 0.0205(10) Uani 1 1 d .
N2 N 0.7844(3) 0.5575(3) -0.0563(3) 0.0238(10) Uani 1 1 d .
N3 N 0.6019(3) 0.7939(3) 0.0668(2) 0.0200(10) Uani 1 1 d .
N4 N 0.6740(3) 0.9359(3) 0.1002(2) 0.0200(10) Uani 1 1 d .
N5 N 0.5534(3) 1.1011(3) 0.3503(3) 0.0240(10) Uani 1 1 d .
N6 N 0.6584(3) 1.0828(3) 0.4674(3) 0.0257(11) Uani 1 1 d .
N7 N 0.1160(4) 0.6735(3) 0.4990(3) 0.0373(12) Uani 1 1 d .
N8 N 0.5771(4) 0.2474(3) 0.1193(3) 0.0389(13) Uani 1 1 d .
C1 C 1.1541(4) 0.6043(3) 0.2866(3) 0.0348(14) Uani 1 1 d .
H1A H 1.1999 0.6188 0.2284 0.052 Uiso 1 1 calc R
H1B H 1.1976 0.6058 0.3274 0.052 Uiso 1 1 calc R
H1C H 1.0915 0.6463 0.3017 0.052 Uiso 1 1 calc R
C2 C 1.1129(4) 0.5151(3) 0.2905(3) 0.0270(13) Uani 1 1 d .
H2A H 1.1753 0.4726 0.2719 0.032 Uiso 1 1 calc R
H2B H 1.0704 0.4983 0.3499 0.032 Uiso 1 1 calc R
C3 C 0.9921(4) 0.4438(3) 0.2317(3) 0.0204(12) Uani 1 1 d .
C4 C 0.9864(4) 0.3755(3) 0.2904(3) 0.0225(12) Uani 1 1 d .
H4 H 1.0202 0.3773 0.3352 0.027 Uiso 1 1 calc R
C5 C 0.9309(4) 0.3032(3) 0.2843(3) 0.0242(12) Uani 1 1 d .
H5 H 0.9258 0.2558 0.3251 0.029 Uiso 1 1 calc R
C6 C 0.8837(4) 0.3016(3) 0.2183(3) 0.0271(13) Uani 1 1 d .
H6 H 0.8467 0.2521 0.2138 0.032 Uiso 1 1 calc R
C7 C 0.8883(4) 0.3709(3) 0.1572(3) 0.0198(12) Uani 1 1 d .
C8 C 0.9434(4) 0.4453(3) 0.1627(3) 0.0160(11) Uani 1 1 d .
C9 C 0.8423(4) 0.3618(3) 0.0863(3) 0.0236(12) Uani 1 1 d .
H9 H 0.8166 0.3071 0.0817 0.028 Uiso 1 1 calc R
C10 C 0.7934(4) 0.4019(3) -0.0429(3) 0.0270(11) Uani 1 1 d U
H10A H 0.7471 0.3514 -0.0281 0.032 Uiso 1 1 calc R
H10B H 0.8561 0.3891 -0.0934 0.032 Uiso 1 1 calc R
C11 C 0.7265(4) 0.4816(3) -0.0629(3) 0.0263(11) Uani 1 1 d U
H11A H 0.7186 0.4803 -0.1216 0.032 Uiso 1 1 calc R
H11B H 0.6524 0.4834 -0.0216 0.032 Uiso 1 1 calc R
C12 C 0.7753(4) 0.6283(4) -0.1012(3) 0.0240(13) Uani 1 1 d .
H12 H 0.7324 0.6277 -0.1403 0.029 Uiso 1 1 calc R
C13 C 0.8241(4) 0.7075(3) -0.0973(3) 0.0219(12) Uani 1 1 d .
C14 C 0.8142(4) 0.7745(4) -0.1568(3) 0.0316(14) Uani 1 1 d .
H14 H 0.7756 0.7662 -0.1974 0.038 Uiso 1 1 calc R
C15 C 0.8594(4) 0.8526(4) -0.1578(3) 0.0329(14) Uani 1 1 d .
H15 H 0.8530 0.8977 -0.1990 0.039 Uiso 1 1 calc R
C16 C 0.9152(4) 0.8639(3) -0.0963(3) 0.0276(13) Uani 1 1 d .
H16 H 0.9443 0.9181 -0.0948 0.033 Uiso 1 1 calc R
C17 C 0.9283(4) 0.7979(3) -0.0385(3) 0.0206(12) Uani 1 1 d .
C18 C 0.8835(4) 0.7157(3) -0.0356(3) 0.0188(12) Uani 1 1 d .
C19 C 1.0327(4) 0.8811(3) 0.0252(3) 0.0309(14) Uani 1 1 d .
H19A H 0.9738 0.9260 0.0458 0.037 Uiso 1 1 calc R
H19B H 1.0791 0.9008 -0.0321 0.037 Uiso 1 1 calc R
C20 C 1.1005(5) 0.8655(4) 0.0871(4) 0.0411(15) Uani 1 1 d .
H20A H 1.0547 0.8429 0.1426 0.062 Uiso 1 1 calc R
H20B H 1.1300 0.9198 0.0949 0.062 Uiso 1 1 calc R
H20C H 1.1612 0.8237 0.0644 0.062 Uiso 1 1 calc R
C21 C 0.6207(4) 0.4865(4) 0.4098(3) 0.0345(14) Uani 1 1 d .
H21A H 0.6089 0.5401 0.4398 0.052 Uiso 1 1 calc R
H21B H 0.6292 0.4379 0.4496 0.052 Uiso 1 1 calc R
H21C H 0.5575 0.4785 0.3887 0.052 Uiso 1 1 calc R
C22 C 0.7232(4) 0.4909(3) 0.3348(3) 0.0244(12) Uani 1 1 d .
H22A H 0.7875 0.4942 0.3570 0.029 Uiso 1 1 calc R
H22B H 0.7331 0.4374 0.3036 0.029 Uiso 1 1 calc R
C23 C 0.6558(4) 0.5611(3) 0.2198(3) 0.0197(9) Uani 1 1 d U
C24 C 0.6046(4) 0.4878(3) 0.2083(3) 0.0253(10) Uani 1 1 d U
H24 H 0.6144 0.4346 0.2383 0.030 Uiso 1 1 calc R
C25 C 0.5387(4) 0.4942(3) 0.1520(3) 0.0267(10) Uani 1 1 d U
H25 H 0.5022 0.4454 0.1448 0.032 Uiso 1 1 calc R
C26 C 0.5268(4) 0.5697(3) 0.1078(3) 0.0253(10) Uani 1 1 d U
H26 H 0.4825 0.5724 0.0695 0.030 Uiso 1 1 calc R
C27 C 0.5782(4) 0.6448(3) 0.1168(3) 0.0223(9) Uani 1 1 d U
C28 C 0.6422(4) 0.6395(3) 0.1757(3) 0.0207(9) Uani 1 1 d U
C29 C 0.5624(4) 0.7205(3) 0.0638(3) 0.0231(10) Uani 1 1 d U
H29 H 0.5205 0.7160 0.0246 0.028 Uiso 1 1 calc R
C30 C 0.5908(4) 0.8670(3) 0.0064(3) 0.0294(13) Uani 1 1 d .
H30A H 0.5196 0.8662 -0.0067 0.035 Uiso 1 1 calc R
H30B H 0.6502 0.8625 -0.0480 0.035 Uiso 1 1 calc R
C31 C 0.5971(4) 0.9499(4) 0.0470(3) 0.0324(14) Uani 1 1 d .
H31A H 0.6228 0.9958 0.0016 0.039 Uiso 1 1 calc R
H31B H 0.5235 0.9684 0.0831 0.039 Uiso 1 1 calc R
C32 C 0.7107(4) 1.0001(3) 0.1271(3) 0.0202(12) Uani 1 1 d .
H32 H 0.6938 1.0563 0.1061 0.024 Uiso 1 1 calc R
C33 C 0.7757(4) 0.9924(3) 0.1870(3) 0.0170(11) Uani 1 1 d .
C34 C 0.8045(4) 1.0702(3) 0.2115(3) 0.0216(12) Uani 1 1 d .
H34 H 0.7820 1.1237 0.1882 0.026 Uiso 1 1 calc R
C35 C 0.8657(4) 1.0686(3) 0.2696(3) 0.0246(12) Uani 1 1 d .
H35 H 0.8868 1.1212 0.2846 0.029 Uiso 1 1 calc R
C36 C 0.8968(4) 0.9912(3) 0.3065(3) 0.0204(12) Uani 1 1 d .
H36 H 0.9373 0.9912 0.3473 0.024 Uiso 1 1 calc R
C37 C 0.8685(4) 0.9142(3) 0.2837(3) 0.0203(12) Uani 1 1 d .
C38 C 0.8081(4) 0.9143(3) 0.2226(3) 0.0173(11) Uani 1 1 d .
C39 C 0.9687(4) 0.8260(3) 0.3681(3) 0.0235(12) Uani 1 1 d .
H39A H 0.9634 0.7686 0.3989 0.028 Uiso 1 1 calc R
H39B H 0.9484 0.8700 0.4116 0.028 Uiso 1 1 calc R
C40 C 1.0848(4) 0.8367(3) 0.3144(3) 0.0275(13) Uani 1 1 d .
H40A H 1.1056 0.7927 0.2717 0.041 Uiso 1 1 calc R
H40B H 1.1339 0.8302 0.3515 0.041 Uiso 1 1 calc R
H40C H 1.0909 0.8940 0.2850 0.041 Uiso 1 1 calc R
C41 C 0.4245(4) 0.6528(3) 0.3644(3) 0.0289(13) Uani 1 1 d .
H41A H 0.5042 0.6419 0.3439 0.043 Uiso 1 1 calc R
H41B H 0.3879 0.6008 0.3599 0.043 Uiso 1 1 calc R
H41C H 0.4041 0.6681 0.4245 0.043 Uiso 1 1 calc R
C42 C 0.3898(4) 0.7256(3) 0.3106(3) 0.0250(13) Uani 1 1 d .
H42A H 0.4034 0.7089 0.2507 0.030 Uiso 1 1 calc R
H42B H 0.3107 0.7411 0.3340 0.030 Uiso 1 1 calc R
C43 C 0.4248(4) 0.8755(3) 0.2807(3) 0.0216(12) Uani 1 1 d .
C44 C 0.3542(4) 0.8905(3) 0.2305(3) 0.0254(13) Uani 1 1 d .
H44 H 0.3220 0.8434 0.2149 0.031 Uiso 1 1 calc R
C45 C 0.3291(4) 0.9746(4) 0.2018(3) 0.0277(13) Uani 1 1 d .
H45 H 0.2814 0.9844 0.1663 0.033 Uiso 1 1 calc R
C46 C 0.3744(4) 1.0421(4) 0.2259(3) 0.0292(13) Uani 1 1 d .
H46 H 0.3562 1.0992 0.2080 0.035 Uiso 1 1 calc R
C47 C 0.4478(4) 1.0286(3) 0.2769(3) 0.0209(12) Uani 1 1 d .
C48 C 0.4741(4) 0.9458(3) 0.3059(3) 0.0226(12) Uani 1 1 d .
C49 C 0.4910(4) 1.1037(3) 0.3008(3) 0.0262(13) Uani 1 1 d .
H49 H 0.4715 1.1585 0.2782 0.031 Uiso 1 1 calc R
C50 C 0.5957(4) 1.1820(3) 0.3680(3) 0.0288(13) Uani 1 1 d .
H50A H 0.5424 1.2308 0.3659 0.035 Uiso 1 1 calc R
H50B H 0.6658 1.1942 0.3243 0.035 Uiso 1 1 calc R
C51 C 0.6131(4) 1.1709(3) 0.4553(3) 0.0317(14) Uani 1 1 d .
H51A H 0.6646 1.2133 0.4609 0.038 Uiso 1 1 calc R
H51B H 0.5425 1.1808 0.4998 0.038 Uiso 1 1 calc R
C52 C 0.7312(4) 1.0666(3) 0.5074(3) 0.0247(13) Uani 1 1 d .
H52 H 0.7616 1.1146 0.5232 0.030 Uiso 1 1 calc R
C53 C 0.7712(4) 0.9832(3) 0.5304(3) 0.0216(12) Uani 1 1 d .
C54 C 0.8533(4) 0.9786(3) 0.5729(3) 0.0282(13) Uani 1 1 d .
H54 H 0.8845 1.0302 0.5799 0.034 Uiso 1 1 calc R
C55 C 0.8897(4) 0.9024(4) 0.6042(3) 0.0301(13) Uani 1 1 d .
H55 H 0.9467 0.9010 0.6313 0.036 Uiso 1 1 calc R
C56 C 0.8429(4) 0.8265(3) 0.5963(3) 0.0269(13) Uani 1 1 d .
H56 H 0.8663 0.7732 0.6193 0.032 Uiso 1 1 calc R
C57 C 0.7612(4) 0.8297(3) 0.5544(3) 0.0206(12) Uani 1 1 d .
C58 C 0.7270(4) 0.9061(3) 0.5163(3) 0.0182(11) Uani 1 1 d .
C59 C 0.7112(4) 0.6868(4) 0.6092(4) 0.0342(14) Uani 1 1 d .
H59A H 0.6861 0.7091 0.6675 0.041 Uiso 1 1 calc R
H59B H 0.7866 0.6610 0.6005 0.041 Uiso 1 1 calc R
C60 C 0.6361(4) 0.6197(4) 0.6012(4) 0.0451(17) Uani 1 1 d .
H60A H 0.5655 0.6475 0.5990 0.068 Uiso 1 1 calc R
H60B H 0.6247 0.5784 0.6510 0.068 Uiso 1 1 calc R
H60C H 0.6693 0.5894 0.5485 0.068 Uiso 1 1 calc R

loop_
_atom_site_aniso_label
_atom_site_aniso_U_11
_atom_site_aniso_U_22
_atom_site_aniso_U_33
_atom_site_aniso_U_23
_atom_site_aniso_U_13
_atom_site_aniso_U_12
Cu1 0.0206(3) 0.0217(4) 0.0257(4) -0.0039(3) -0.0134(3) -0.0110(3)
Cu2 0.0197(3) 0.0193(4) 0.0270(4) -0.0042(3) -0.0158(3) -0.0052(3)
Cu3 0.0224(4) 0.0174(4) 0.0283(4) -0.0045(3) -0.0092(3) -0.0079(3)
Mg1 0.0168(9) 0.0159(10) 0.0249(9) -0.0045(8) -0.0124(7) -0.0049(7)
O1 0.033(2) 0.018(2) 0.030(2) -0.0005(16) -0.0219(16) -0.0124(16)
O2 0.030(2) 0.018(2) 0.030(2) -0.0029(17) -0.0198(16) -0.0116(16)
O3 0.0260(19) 0.015(2) 0.029(2) -0.0039(16) -0.0157(16) -0.0056(15)
O4 0.036(2) 0.018(2) 0.031(2) -0.0030(17) -0.0159(17) -0.0125(17)
O5 0.0189(19) 0.015(2) 0.037(2) -0.0029(18) -0.0140(17) -0.0027(15)
O6 0.0263(19) 0.020(2) 0.028(2) -0.0031(16) -0.0188(16) -0.0087(15)
O7 0.0171(18) 0.016(2) 0.030(2) -0.0049(16) -0.0150(15) -0.0067(15)
O8 0.0232(18) 0.0086(19) 0.0288(19) -0.0025(15) -0.0186(15) -0.0048(15)
O9 0.0225(18) 0.017(2) 0.033(2) 0.0001(16) -0.0212(16) -0.0087(15)
O10 0.058(2) 0.050(2) 0.063(2) 0.0060(18) -0.0412(18) -0.0206(18)
O11 0.024(2) 0.032(2) 0.033(2) -0.0104(18) -0.0141(17) -0.0100(17)
O12 0.0220(19) 0.017(2) 0.045(2) -0.0005(18) -0.0191(17) -0.0100(16)
O13 0.027(2) 0.021(2) 0.032(2) -0.0064(17) -0.0173(17) -0.0063(16)
O14 0.0235(19) 0.019(2) 0.031(2) -0.0075(17) -0.0141(16) -0.0069(16)
O15 0.043(2) 0.015(2) 0.044(2) 0.0032(18) -0.0315(18) -0.0125(17)
O16 0.079(2) 0.058(3) 0.057(2) -0.001(2) -0.0254(19) -0.027(2)
O17 0.027(2) 0.054(3) 0.058(3) 0.006(2) -0.014(2) 0.000(2)
O18 0.033(2) 0.038(3) 0.046(2) 0.000(2) -0.0216(19) -0.0071(19)
O19 0.060(2) 0.077(3) 0.061(2) 0.012(2) -0.0355(19) -0.028(2)
O20 0.048(3) 0.059(3) 0.075(3) -0.017(3) -0.037(2) 0.004(2)
O21 0.051(3) 0.082(4) 0.067(3) -0.019(3) -0.020(3) -0.018(3)
O22 0.071(2) 0.059(3) 0.074(2) 0.000(2) -0.049(2) 0.0002(19)
N1 0.020(2) 0.023(3) 0.023(2) -0.004(2) -0.0092(18) -0.0122(19)
N2 0.016(2) 0.029(3) 0.031(3) -0.010(2) -0.0111(19) -0.009(2)
N3 0.024(2) 0.020(3) 0.021(2) -0.002(2) -0.0141(18) -0.0026(19)
N4 0.014(2) 0.024(3) 0.026(2) 0.000(2) -0.0123(18) -0.0042(19)
N5 0.026(2) 0.014(3) 0.035(3) -0.004(2) -0.011(2) -0.0103(19)
N6 0.025(2) 0.025(3) 0.029(3) -0.013(2) -0.007(2) -0.006(2)
N7 0.064(4) 0.028(3) 0.027(3) 0.006(2) -0.022(3) -0.020(3)
N8 0.051(4) 0.037(3) 0.042(3) 0.008(3) -0.033(3) -0.025(3)
C1 0.051(4) 0.028(4) 0.038(3) -0.009(3) -0.028(3) -0.014(3)
C2 0.035(3) 0.027(3) 0.028(3) -0.001(3) -0.023(3) -0.009(3)
C3 0.025(3) 0.013(3) 0.028(3) -0.005(2) -0.013(2) -0.008(2)
C4 0.026(3) 0.017(3) 0.029(3) -0.006(2) -0.012(2) -0.002(2)
C5 0.034(3) 0.013(3) 0.026(3) 0.001(2) -0.010(2) -0.002(2)
C6 0.039(3) 0.014(3) 0.031(3) -0.007(3) -0.010(3) -0.009(2)
C7 0.024(3) 0.013(3) 0.024(3) -0.008(2) -0.006(2) -0.009(2)
C8 0.022(3) 0.011(3) 0.018(3) -0.002(2) -0.010(2) -0.001(2)
C9 0.019(3) 0.018(3) 0.035(3) -0.009(3) -0.006(2) -0.011(2)
C10 0.027(2) 0.034(3) 0.025(2) -0.009(2) -0.011(2) -0.016(2)
C11 0.028(3) 0.035(3) 0.022(2) -0.009(2) -0.011(2) -0.014(2)
C12 0.018(3) 0.033(4) 0.026(3) -0.010(3) -0.012(2) -0.005(2)
C13 0.022(3) 0.024(3) 0.022(3) -0.009(2) -0.010(2) 0.003(2)
C14 0.031(3) 0.033(4) 0.035(3) -0.012(3) -0.018(3) 0.011(3)
C15 0.033(3) 0.031(4) 0.033(3) -0.006(3) -0.008(3) 0.007(3)
C16 0.035(3) 0.019(3) 0.029(3) -0.005(3) -0.009(3) -0.002(2)
C17 0.020(3) 0.019(3) 0.022(3) -0.004(2) -0.004(2) -0.002(2)
C18 0.016(3) 0.016(3) 0.026(3) -0.005(2) -0.007(2) -0.002(2)
C19 0.037(3) 0.022(3) 0.033(3) -0.006(3) -0.006(3) -0.012(3)
C20 0.053(4) 0.030(4) 0.050(4) -0.005(3) -0.025(3) -0.019(3)
C21 0.034(3) 0.037(4) 0.035(3) 0.003(3) -0.014(3) -0.009(3)
C22 0.022(3) 0.019(3) 0.036(3) -0.001(3) -0.013(2) -0.005(2)
C23 0.0154(18) 0.024(2) 0.024(2) -0.0124(17) -0.0075(16) -0.0065(17)
C24 0.0216(19) 0.027(2) 0.030(2) -0.0101(18) -0.0071(17) -0.0093(17)
C25 0.0224(19) 0.030(2) 0.033(2) -0.0120(18) -0.0116(17) -0.0113(18)
C26 0.0194(19) 0.030(2) 0.034(2) -0.0136(18) -0.0136(17) -0.0080(18)
C27 0.0156(17) 0.026(2) 0.0307(19) -0.0132(16) -0.0111(15) -0.0049(16)
C28 0.0146(18) 0.024(2) 0.027(2) -0.0129(17) -0.0079(16) -0.0051(17)
C29 0.016(2) 0.030(3) 0.030(2) -0.014(2) -0.0150(18) -0.001(2)
C30 0.033(3) 0.033(4) 0.031(3) -0.002(3) -0.021(3) -0.005(3)
C31 0.032(3) 0.034(4) 0.042(4) -0.001(3) -0.027(3) -0.004(3)
C32 0.017(3) 0.021(3) 0.022(3) -0.003(2) -0.004(2) -0.001(2)
C33 0.014(3) 0.018(3) 0.020(3) -0.006(2) -0.005(2) -0.001(2)
C34 0.028(3) 0.011(3) 0.027(3) -0.001(2) -0.010(2) -0.001(2)
C35 0.027(3) 0.021(3) 0.032(3) -0.008(3) -0.015(2) -0.007(2)
C36 0.018(3) 0.021(3) 0.028(3) -0.009(2) -0.013(2) -0.004(2)
C37 0.020(3) 0.016(3) 0.029(3) -0.008(2) -0.011(2) -0.002(2)
C38 0.015(3) 0.015(3) 0.024(3) -0.008(2) -0.007(2) -0.004(2)
C39 0.023(3) 0.028(3) 0.026(3) -0.006(2) -0.016(2) -0.008(2)
C40 0.027(3) 0.028(3) 0.036(3) -0.010(3) -0.020(2) 0.000(2)
C41 0.024(3) 0.018(3) 0.045(4) -0.005(3) -0.009(3) -0.007(2)
C42 0.019(3) 0.024(3) 0.036(3) -0.008(3) -0.011(2) -0.008(2)
C43 0.016(3) 0.020(3) 0.029(3) -0.004(2) -0.006(2) -0.007(2)
C44 0.015(3) 0.028(3) 0.036(3) -0.004(3) -0.011(2) -0.005(2)
C45 0.021(3) 0.035(4) 0.032(3) -0.009(3) -0.013(2) -0.001(3)
C46 0.025(3) 0.026(3) 0.038(3) -0.001(3) -0.012(3) 0.003(3)
C47 0.019(3) 0.016(3) 0.029(3) -0.005(2) -0.007(2) -0.003(2)
C48 0.014(3) 0.028(3) 0.023(3) 0.000(2) 0.000(2) -0.003(2)
C49 0.024(3) 0.021(3) 0.031(3) -0.002(3) -0.004(2) 0.003(2)
C50 0.033(3) 0.016(3) 0.038(3) -0.011(3) -0.008(3) -0.003(2)
C51 0.038(3) 0.020(3) 0.038(3) -0.011(3) -0.007(3) -0.007(3)
C52 0.032(3) 0.018(3) 0.024(3) -0.006(2) -0.003(2) -0.016(2)
C53 0.025(3) 0.020(3) 0.021(3) -0.006(2) -0.003(2) -0.014(2)
C54 0.038(3) 0.025(3) 0.028(3) -0.009(3) -0.015(3) -0.017(3)
C55 0.032(3) 0.034(4) 0.033(3) -0.006(3) -0.018(3) -0.016(3)
C56 0.036(3) 0.027(3) 0.026(3) -0.004(3) -0.020(2) -0.010(3)
C57 0.023(3) 0.014(3) 0.029(3) -0.009(2) -0.010(2) -0.008(2)
C58 0.020(3) 0.014(3) 0.022(3) -0.008(2) -0.006(2) -0.004(2)
C59 0.041(3) 0.025(4) 0.044(4) -0.003(3) -0.023(3) -0.010(3)
C60 0.034(3) 0.034(4) 0.073(5) -0.009(3) -0.021(3) -0.012(3)

loop_
_atom_type_symbol
_atom_type_description
_atom_type_scat_dispersion_real
_atom_type_scat_dispersion_imag
_atom_type_scat_source
C C 0.0033 0.0016 'International Tables Vol C Tables 4.2.6.8 and 6.1.1.4'
H H 0.0000 0.0000 'International Tables Vol C Tables 4.2.6.8 and 6.1.1.4'
N N 0.0061 0.0033 'International Tables Vol C Tables 4.2.6.8 and 6.1.1.4'
O O 0.0106 0.0060 'International Tables Vol C Tables 4.2.6.8 and 6.1.1.4'
Mg Mg 0.0486 0.0363 'International Tables Vol C Tables 4.2.6.8 and 6.1.1.4'
Cu Cu 0.3201 1.2651 'International Tables Vol C Tables 4.2.6.8 and 6.1.1.4'

loop_
_geom_angle_atom_site_label_1
_geom_angle_atom_site_label_2
_geom_angle_atom_site_label_3
_geom_angle
O3 Cu1 N1 176.04(15)
O3 Cu1 O2 90.47(14)
N1 Cu1 O2 92.35(15)
O3 Cu1 N2 92.53(16)
N1 Cu1 N2 84.56(18)
O2 Cu1 N2 176.46(16)
O8 Cu2 O7 82.39(13)
O8 Cu2 N3 175.20(15)
O7 Cu2 N3 96.43(15)
O8 Cu2 N4 95.79(15)
O7 Cu2 N4 172.49(15)
N3 Cu2 N4 85.98(17)
O8 Cu2 Mg1 41.16(10)
O7 Cu2 Mg1 41.35(9)
N3 Cu2 Mg1 137.77(13)
N4 Cu2 Mg1 135.93(12)
O13 Cu3 N6 176.57(16)
O13 Cu3 O14 89.90(14)
N6 Cu3 O14 93.04(16)
O13 Cu3 N5 92.15(16)
N6 Cu3 N5 84.93(18)
O14 Cu3 N5 177.83(16)
O10 Mg1 O5 96.77(16)
O10 Mg1 O11 81.19(16)
O5 Mg1 O11 176.49(16)
O10 Mg1 O8 142.54(17)
O5 Mg1 O8 90.99(14)
O11 Mg1 O8 88.95(15)
O10 Mg1 O7 142.51(17)
O5 Mg1 O7 91.69(14)
O11 Mg1 O7 91.65(13)
O8 Mg1 O7 73.29(13)
O10 Mg1 O9 76.98(15)
O5 Mg1 O9 90.84(13)
O11 Mg1 O9 85.92(13)
O8 Mg1 O9 66.28(12)
O7 Mg1 O9 139.53(14)
O10 Mg1 O6 79.64(15)
O5 Mg1 O6 85.79(13)
O11 Mg1 O6 96.61(14)
O8 Mg1 O6 137.62(13)
O7 Mg1 O6 64.60(12)
O9 Mg1 O6 155.81(12)
O10 Mg1 Cu2 169.45(14)
O5 Mg1 Cu2 93.78(11)
O11 Mg1 Cu2 88.26(11)
O8 Mg1 Cu2 36.59(8)
O7 Mg1 Cu2 36.80(9)
O9 Mg1 Cu2 102.73(9)
O6 Mg1 Cu2 101.40(8)
C3 O1 C2 116.7(4)
C8 O2 Cu1 125.5(3)
C18 O3 Cu1 126.7(3)
C17 O4 C19 117.4(4)
Mg1 O5 H5A 117(3)
Mg1 O5 H5B 116(2)
H5A O5 H5B 116(4)
C23 O6 C22 118.8(4)
C23 O6 Mg1 111.3(3)
C22 O6 Mg1 128.9(3)
C28 O7 Cu2 125.1(3)
C28 O7 Mg1 133.0(3)
Cu2 O7 Mg1 101.85(15)
C38 O8 Cu2 124.6(3)
C38 O8 Mg1 129.1(3)
Cu2 O8 Mg1 102.25(15)
C37 O9 C39 118.8(4)
C37 O9 Mg1 111.4(3)
C39 O9 Mg1 129.8(3)
Mg1 O11 H11C 117(3)
Mg1 O11 H11D 117(3)
H11C O11 H11D 113(4)
C43 O12 C42 118.0(4)
C48 O13 Cu3 126.4(3)
C58 O14 Cu3 125.9(3)
C57 O15 C59 116.1(4)
C9 N1 C10 121.2(4)
C9 N1 Cu1 127.0(4)
C10 N1 Cu1 111.8(3)
C12 N2 C11 121.0(4)
C12 N2 Cu1 126.1(4)
C11 N2 Cu1 112.9(3)
C29 N3 C30 121.4(4)
C29 N3 Cu2 125.6(4)
C30 N3 Cu2 112.7(3)
C32 N4 C31 120.8(4)
C32 N4 Cu2 125.2(4)
C31 N4 Cu2 113.1(3)
C49 N5 C50 119.8(4)
C49 N5 Cu3 127.8(4)
C50 N5 Cu3 112.5(3)
C52 N6 C51 122.1(4)
C52 N6 Cu3 125.6(4)
C51 N6 Cu3 112.1(3)
O17 N7 O16 120.7(5)
O17 N7 O18 120.4(5)
O16 N7 O18 118.9(5)
O21 N8 O20 120.8(5)
O21 N8 O19 119.7(5)
O20 N8 O19 119.4(5)
C2 C1 H1A 109.5
C2 C1 H1B 109.5
H1A C1 H1B 109.5
C2 C1 H1C 109.5
H1A C1 H1C 109.5
H1B C1 H1C 109.5
O1 C2 C1 107.1(4)
O1 C2 H2A 110.3
C1 C2 H2A 110.3
O1 C2 H2B 110.3
C1 C2 H2B 110.3
H2A C2 H2B 108.5
C4 C3 O1 123.5(4)
C4 C3 C8 123.0(5)
O1 C3 C8 113.5(4)
C3 C4 C5 119.9(5)
C3 C4 H4 120.0
C5 C4 H4 120.0
C6 C5 C4 119.0(5)
C6 C5 H5 120.5
C4 C5 H5 120.5
C5 C6 C7 122.1(5)
C5 C6 H6 118.9
C7 C6 H6 118.9
C6 C7 C8 119.8(5)
C6 C7 C9 118.5(4)
C8 C7 C9 121.6(5)
O2 C8 C7 125.0(4)
O2 C8 C3 118.8(4)
C7 C8 C3 116.2(4)
N1 C9 C7 125.7(5)
N1 C9 H9 117.2
C7 C9 H9 117.2
N1 C10 C11 107.6(4)
N1 C10 H10A 110.2
C11 C10 H10A 110.2
N1 C10 H10B 110.2
C11 C10 H10B 110.2
H10A C10 H10B 108.5
N2 C11 C10 107.9(4)
N2 C11 H11A 110.1
C10 C11 H11A 110.1
N2 C11 H11B 110.1
C10 C11 H11B 110.1
H11A C11 H11B 108.4
N2 C12 C13 125.9(5)
N2 C12 H12 117.0
C13 C12 H12 117.0
C14 C13 C12 117.7(5)
C14 C13 C18 121.8(5)
C12 C13 C18 120.5(5)
C15 C14 C13 121.4(5)
C15 C14 H14 119.3
C13 C14 H14 119.3
C14 C15 C16 118.4(5)
C14 C15 H15 120.8
C16 C15 H15 120.8
C17 C16 C15 121.2(5)
C17 C16 H16 119.4
C15 C16 H16 119.4
O4 C17 C16 125.6(5)
O4 C17 C18 112.2(4)
C16 C17 C18 122.2(5)
O3 C18 C17 118.3(4)
O3 C18 C13 126.7(5)
C17 C18 C13 115.0(4)
O4 C19 C20 107.1(4)
O4 C19 H19A 110.3
C20 C19 H19A 110.3
O4 C19 H19B 110.3
C20 C19 H19B 110.3
H19A C19 H19B 108.6
C19 C20 H20A 109.5
C19 C20 H20B 109.5
H20A C20 H20B 109.5
C19 C20 H20C 109.5
H20A C20 H20C 109.5
H20B C20 H20C 109.5
C22 C21 H21A 109.5
C22 C21 H21B 109.5
H21A C21 H21B 109.5
C22 C21 H21C 109.5
H21A C21 H21C 109.5
H21B C21 H21C 109.5
O6 C22 C21 112.7(4)
O6 C22 H22A 109.0
C21 C22 H22A 109.0
O6 C22 H22B 109.0
C21 C22 H22B 109.0
H22A C22 H22B 107.8
O6 C23 C28 114.5(4)
O6 C23 C24 124.6(5)
C28 C23 C24 120.9(5)
C23 C24 C25 119.0(5)
C23 C24 H24 120.5
C25 C24 H24 120.5
C26 C25 C24 120.3(5)
C26 C25 H25 119.8
C24 C25 H25 119.8
C25 C26 C27 122.3(5)
C25 C26 H26 118.9
C27 C26 H26 118.9
C28 C27 C26 117.7(5)
C28 C27 C29 125.3(5)
C26 C27 C29 117.0(4)
O7 C28 C23 116.7(4)
O7 C28 C27 123.7(5)
C23 C28 C27 119.7(5)
N3 C29 C27 123.8(4)
N3 C29 H29 118.1
C27 C29 H29 118.1
N3 C30 C31 108.9(4)
N3 C30 H30A 109.9
C31 C30 H30A 109.9
N3 C30 H30B 109.9
C31 C30 H30B 109.9
H30A C30 H30B 108.3
N4 C31 C30 109.1(4)
N4 C31 H31A 109.9
C30 C31 H31A 109.9
N4 C31 H31B 109.9
C30 C31 H31B 109.9
H31A C31 H31B 108.3
N4 C32 C33 124.4(5)
N4 C32 H32 117.8
C33 C32 H32 117.8
C38 C33 C34 119.5(4)
C38 C33 C32 124.4(5)
C34 C33 C32 116.1(4)
C35 C34 C33 119.8(5)
C35 C34 H34 120.1
C33 C34 H34 120.1
C34 C35 C36 121.1(5)
C34 C35 H35 119.5
C36 C35 H35 119.5
C37 C36 C35 119.9(5)
C37 C36 H36 120.1
C35 C36 H36 120.1
O9 C37 C36 125.3(4)
O9 C37 C38 114.7(4)
C36 C37 C38 119.9(5)
O8 C38 C33 124.9(4)
O8 C38 C37 115.3(4)
C33 C38 C37 119.8(4)
O9 C39 C40 112.2(4)
O9 C39 H39A 109.2
C40 C39 H39A 109.2
O9 C39 H39B 109.2
C40 C39 H39B 109.2
H39A C39 H39B 107.9
C39 C40 H40A 109.5
C39 C40 H40B 109.5
H40A C40 H40B 109.5
C39 C40 H40C 109.5
H40A C40 H40C 109.5
H40B C40 H40C 109.5
C42 C41 H41A 109.5
C42 C41 H41B 109.5
H41A C41 H41B 109.5
C42 C41 H41C 109.5
H41A C41 H41C 109.5
H41B C41 H41C 109.5
O12 C42 C41 106.9(4)
O12 C42 H42A 110.3
C41 C42 H42A 110.3
O12 C42 H42B 110.3
C41 C42 H42B 110.3
H42A C42 H42B 108.6
O12 C43 C44 125.9(5)
O12 C43 C48 113.3(4)
C44 C43 C48 120.7(5)
C43 C44 C45 120.9(5)
C43 C44 H44 119.5
C45 C44 H44 119.5
C46 C45 C44 119.1(5)
C46 C45 H45 120.5
C44 C45 H45 120.5
C45 C46 C47 121.2(5)
C45 C46 H46 119.4
C47 C46 H46 119.4
C48 C47 C46 120.7(5)
C48 C47 C49 121.4(5)
C46 C47 C49 117.8(5)
O13 C48 C47 126.9(5)
O13 C48 C43 115.8(5)
C47 C48 C43 117.4(5)
N5 C49 C47 124.4(5)
N5 C49 H49 117.8
C47 C49 H49 117.8
N5 C50 C51 108.1(4)
N5 C50 H50A 110.1
C51 C50 H50A 110.1
N5 C50 H50B 110.1
C51 C50 H50B 110.1
H50A C50 H50B 108.4
N6 C51 C50 109.0(4)
N6 C51 H51A 109.9
C50 C51 H51A 109.9
N6 C51 H51B 109.9
C50 C51 H51B 109.9
H51A C51 H51B 108.3
N6 C52 C53 126.2(5)
N6 C52 H52 116.9
C53 C52 H52 116.9
C54 C53 C58 119.6(5)
C54 C53 C52 117.8(5)
C58 C53 C52 122.5(5)
C55 C54 C53 122.0(5)
C55 C54 H54 119.0
C53 C54 H54 119.0
C54 C55 C56 119.7(5)
C54 C55 H55 120.2
C56 C55 H55 120.2
C55 C56 C57 119.2(5)
C55 C56 H56 120.4
C57 C56 H56 120.4
O15 C57 C56 121.5(4)
O15 C57 C58 115.8(4)
C56 C57 C58 122.7(5)
O14 C58 C57 119.8(4)
O14 C58 C53 123.8(4)
C57 C58 C53 116.5(4)
O15 C59 C60 109.3(4)
O15 C59 H59A 109.8
C60 C59 H59A 109.8
O15 C59 H59B 109.8
C60 C59 H59B 109.8
H59A C59 H59B 108.3
C59 C60 H60A 109.5
C59 C60 H60B 109.5
H60A C60 H60B 109.5
C59 C60 H60C 109.5
H60A C60 H60C 109.5
H60B C60 H60C 109.5

loop_
_geom_bond_atom_site_label_1
_geom_bond_atom_site_label_2
_geom_bond_distance
Cu1 O3 1.901(3)
Cu1 N1 1.932(4)
Cu1 O2 1.936(3)
Cu1 N2 1.961(4)
Cu2 O8 1.891(3)
Cu2 O7 1.897(3)
Cu2 N3 1.907(4)
Cu2 N4 1.913(4)
Cu2 Mg1 3.0998(17)
Cu3 O13 1.898(3)
Cu3 N6 1.924(4)
Cu3 O14 1.927(3)
Cu3 N5 1.945(4)
Mg1 O10 2.023(4)
Mg1 O5 2.031(4)
Mg1 O11 2.058(4)
Mg1 O8 2.088(3)
Mg1 O7 2.092(3)
Mg1 O9 2.542(3)
Mg1 O6 2.632(4)
O1 C3 1.383(6)
O1 C2 1.436(5)
O2 C8 1.312(5)
O3 C18 1.293(6)
O4 C17 1.370(5)
O4 C19 1.437(6)
O5 H5A 0.836(18)
O5 H5B 0.842(18)
O6 C23 1.385(5)
O6 C22 1.442(6)
O7 C28 1.325(5)
O8 C38 1.326(5)
O9 C37 1.368(6)
O9 C39 1.449(5)
O11 H11C 0.828(18)
O11 H11D 0.841(19)
O12 C43 1.363(6)
O12 C42 1.434(6)
O13 C48 1.312(5)
O14 C58 1.337(5)
O15 C57 1.388(6)
O15 C59 1.437(6)
O16 N7 1.243(6)
O17 N7 1.236(6)
O18 N7 1.254(5)
O19 N8 1.249(5)
O20 N8 1.243(5)
O21 N8 1.230(6)
N1 C9 1.256(6)
N1 C10 1.479(6)
N2 C12 1.295(6)
N2 C11 1.464(6)
N3 C29 1.290(6)
N3 C30 1.475(6)
N4 C32 1.289(6)
N4 C31 1.477(6)
N5 C49 1.280(6)
N5 C50 1.484(6)
N6 C52 1.279(6)
N6 C51 1.473(6)
C1 C2 1.512(7)
C1 H1A 0.9800
C1 H1B 0.9800
C1 H1C 0.9800
C2 H2A 0.9900
C2 H2B 0.9900
C3 C4 1.368(7)
C3 C8 1.427(6)
C4 C5 1.397(7)
C4 H4 0.9500
C5 C6 1.375(6)
C5 H5 0.9500
C6 C7 1.406(7)
C6 H6 0.9500
C7 C8 1.418(6)
C7 C9 1.455(7)
C9 H9 0.9500
C10 C11 1.526(7)
C10 H10A 0.9900
C10 H10B 0.9900
C11 H11A 0.9900
C11 H11B 0.9900
C12 C13 1.434(7)
C12 H12 0.9500
C13 C14 1.395(7)
C13 C18 1.436(6)
C14 C15 1.380(8)
C14 H14 0.9500
C15 C16 1.409(7)
C15 H15 0.9500
C16 C17 1.377(7)
C16 H16 0.9500
C17 C18 1.432(7)
C19 C20 1.500(7)
C19 H19A 0.9900
C19 H19B 0.9900
C20 H20A 0.9800
C20 H20B 0.9800
C20 H20C 0.9800
C21 C22 1.513(6)
C21 H21A 0.9800
C21 H21B 0.9800
C21 H21C 0.9800
C22 H22A 0.9900
C22 H22B 0.9900
C23 C28 1.396(7)
C23 C24 1.404(7)
C24 C25 1.403(6)
C24 H24 0.9500
C25 C26 1.356(7)
C25 H25 0.9500
C26 C27 1.417(7)
C26 H26 0.9500
C27 C28 1.419(6)
C27 C29 1.448(7)
C29 H29 0.9500
C30 C31 1.510(7)
C30 H30A 0.9900
C30 H30B 0.9900
C31 H31A 0.9900
C31 H31B 0.9900
C32 C33 1.442(6)
C32 H32 0.9500
C33 C38 1.397(7)
C33 C34 1.408(7)
C34 C35 1.385(6)
C34 H34 0.9500
C35 C36 1.391(7)
C35 H35 0.9500
C36 C37 1.382(7)
C36 H36 0.9500
C37 C38 1.420(6)
C39 C40 1.502(6)
C39 H39A 0.9900
C39 H39B 0.9900
C40 H40A 0.9800
C40 H40B 0.9800
C40 H40C 0.9800
C41 C42 1.502(7)
C41 H41A 0.9800
C41 H41B 0.9800
C41 H41C 0.9800
C42 H42A 0.9900
C42 H42B 0.9900
C43 C44 1.376(6)
C43 C48 1.439(7)
C44 C45 1.405(7)
C44 H44 0.9500
C45 C46 1.367(7)
C45 H45 0.9500
C46 C47 1.414(7)
C46 H46 0.9500
C47 C48 1.393(7)
C47 C49 1.450(7)
C49 H49 0.9500
C50 C51 1.494(7)
C50 H50A 0.9900
C50 H50B 0.9900
C51 H51A 0.9900
C51 H51B 0.9900
C52 C53 1.426(7)
C52 H52 0.9500
C53 C54 1.403(7)
C53 C58 1.424(6)
C54 C55 1.361(7)
C54 H54 0.9500
C55 C56 1.392(7)
C55 H55 0.9500
C56 C57 1.393(6)
C56 H56 0.9500
C57 C58 1.402(7)
C59 C60 1.502(7)
C59 H59A 0.9900
C59 H59B 0.9900
C60 H60A 0.9800
C60 H60B 0.9800
C60 H60C 0.9800

loop_
_geom_hbond_atom_site_label_D
_geom_hbond_atom_site_label_H
_geom_hbond_atom_site_label_A
_geom_hbond_distance_DH
_geom_hbond_distance_HA
_geom_hbond_distance_DA
_geom_hbond_angle_DHA
O5 H5A O1 0.836(18) 2.22(3) 2.994(5) 154(5)
O5 H5A O2 0.836(18) 2.26(4) 2.886(5) 132(4)
O5 H5B O3 0.842(18) 2.18(4) 2.846(5) 136(5)
O5 H5B O4 0.842(18) 2.35(3) 3.132(5) 155(5)
O11 H11C O12 0.828(18) 2.18(3) 2.940(4) 153(5)
O11 H11C O13 0.828(18) 2.17(4) 2.811(5) 134(5)
O11 H11D O14 0.841(19) 2.10(3) 2.816(5) 143(4)
O11 H11D O15 0.841(19) 2.43(3) 3.157(5) 145(5)
